data_2223664
loop_
_publ_author_name
'Zhu, Xue-Wen'
'Yin, Zhi-Gang'
'Yang, Xu-Zhao'
'Li, Gang-Sen'
'Zhang, Chun-Xia'

_publ_section_title
;
 {4-Bromo-2-[3-(diethylammonio)propyliminomethyl]phenolato}diiodidozinc(II)
 methanol solvate
;
_journal_coeditor_code BX2241
_journal_issue 11
_journal_name_full 'Acta Crystallographica Section E'
_journal_page_first m1293
_journal_page_last m1294
_journal_paper_doi 10.1107/S1600536809038446
_journal_volume 65
_journal_year 2009
_chemical_formula_iupac '[Zn I2 (C14 H21 Br N2 O)], C H4 O'
_chemical_formula_moiety 'C14 H21 Br I2 N2 O Zn, C H4 O'
_chemical_formula_sum 'C15 H25 Br I2 N2 O2 Zn'
_chemical_formula_weight 664.45
_chemical_name_systematic
;
{4-Bromo-2-[3-(diethylammonio)propyliminomethyl]phenolato}diiodidozinc(II)
methanol solvate
;
_space_group_IT_number 14
_symmetry_cell_setting monoclinic
_symmetry_space_group_name_Hall '-P 2yn'
_symmetry_space_group_name_H-M 'P 1 21/n 1'
_atom_sites_solution_hydrogens geom
_atom_sites_solution_primary direct
_atom_sites_solution_secondary difmap
_audit_creation_method SHELXL-97
_cell_angle_alpha 90.00
_cell_angle_beta 94.358(3)
_cell_angle_gamma 90.00
_cell_formula_units_Z 4
_cell_length_a 10.869(2)
_cell_length_b 17.562(3)
_cell_length_c 11.377(2)
_cell_measurement_reflns_used 3253
_cell_measurement_temperature 298(2)
_cell_measurement_theta_max 24.5
_cell_measurement_theta_min 2.2
_cell_volume 2165.4(7)
_computing_cell_refinement 'SAINT (Bruker, 2004)'
_computing_data_collection 'APEX2 (Bruker, 2004)'
_computing_data_reduction 'SAINT (Bruker, 2004)'
_computing_molecular_graphics 'SHELXTL (Sheldrick, 2008)'
_computing_publication_material 'SHELXTL (Sheldrick, 2008)'
_computing_structure_refinement 'SHELXL97 (Sheldrick, 2008)'
_computing_structure_solution 'SHELXS97 (Sheldrick, 2008)'
_diffrn_ambient_temperature 298(2)
_diffrn_measured_fraction_theta_full 0.985
_diffrn_measured_fraction_theta_max 0.985
_diffrn_measurement_device_type 'Bruker APEXII CCD area-detector'
_diffrn_measurement_method \w
_diffrn_radiation_monochromator graphite
_diffrn_radiation_source 'fine-focus sealed tube'
_diffrn_radiation_type MoK\a
_diffrn_radiation_wavelength 0.71073
_diffrn_reflns_av_R_equivalents 0.0406
_diffrn_reflns_av_sigmaI/netI 0.0487
_diffrn_reflns_limit_h_max 13
_diffrn_reflns_limit_h_min -13
_diffrn_reflns_limit_k_max 22
_diffrn_reflns_limit_k_min -22
_diffrn_reflns_limit_l_max 13
_diffrn_reflns_limit_l_min -14
_diffrn_reflns_number 14106
_diffrn_reflns_theta_full 27.00
_diffrn_reflns_theta_max 27.00
_diffrn_reflns_theta_min 2.14
_diffrn_standards_number 0
_exptl_absorpt_coefficient_mu 5.840
_exptl_absorpt_correction_T_max 0.4368
_exptl_absorpt_correction_T_min 0.3880
_exptl_absorpt_correction_type multi-scan
_exptl_absorpt_process_details '(SADABS; Sheldrick, 2004)'
_exptl_crystal_colour colorless
_exptl_crystal_density_diffrn 2.038
_exptl_crystal_density_method 'not measured'
_exptl_crystal_description block
_exptl_crystal_F_000 1264
_exptl_crystal_size_max 0.20
_exptl_crystal_size_mid 0.20
_exptl_crystal_size_min 0.17
_refine_diff_density_max 0.750
_refine_diff_density_min -0.853
_refine_ls_extinction_method none
_refine_ls_goodness_of_fit_ref 1.057
_refine_ls_hydrogen_treatment mixed
_refine_ls_matrix_type full
_refine_ls_number_parameters 225
_refine_ls_number_reflns 4664
_refine_ls_number_restraints 8
_refine_ls_restrained_S_all 1.062
_refine_ls_R_factor_all 0.0691
_refine_ls_R_factor_gt 0.0481
_refine_ls_shift/su_max 0.001
_refine_ls_shift/su_max_lt 0.001
_refine_ls_shift/su_mean 0.000
_refine_ls_structure_factor_coef Fsqd
_refine_ls_weighting_details 'calc w=1/[\s^2^(Fo^2^)+(0.0298P)^2^+7.4538P] where P=(Fo^2^+2Fc^2^)/3'
_refine_ls_weighting_scheme calc
_refine_ls_wR_factor_gt 0.0980
_refine_ls_wR_factor_ref 0.1049
_reflns_number_gt 3499
_reflns_number_total 4664
_reflns_threshold_expression I>2\s(I)
_cod_data_source_file bx2241.cif
_cod_data_source_block I
_cod_original_sg_symbol_H-M 'P 21/n'
_cod_database_code 2223664
_cod_database_fobs_code 2223664

loop_
_symmetry_equiv_pos_as_xyz
'x, y, z'
'-x+1/2, y+1/2, -z+1/2'
'-x, -y, -z'
'x-1/2, -y-1/2, z-1/2'

loop_
_atom_site_type_symbol
_atom_site_label
_atom_site_fract_x
_atom_site_fract_y
_atom_site_fract_z
_atom_site_U_iso_or_equiv
_atom_site_adp_type
_atom_site_calc_flag
_atom_site_refinement_flags
_atom_site_occupancy
_atom_site_disorder_assembly
_atom_site_disorder_group
Zn Zn1 0.17105(6) 0.26943(4) -0.06556(7) 0.0380(2) Uani d D 1 . .
I I1 0.13989(4) 0.14098(3) -0.17051(4) 0.05239(16) Uani d . 1 A .
I I2 0.1766(2) 0.39343(11) -0.1861(2) 0.0541(8) Uani d PD 0.702(19) A 1
I I2' 0.1771(8) 0.3793(9) -0.2109(16) 0.118(2) Uani d PDU 0.298(19) A 2
Br Br1 0.19879(8) 0.49547(5) 0.46762(7) 0.0630(2) Uani d . 1 . .
O O1 0.0560(4) 0.2904(3) 0.0548(4) 0.0443(11) Uani d . 1 A .
O O2 0.8239(4) 0.2628(3) -0.0180(5) 0.0546(13) Uani d . 1 . .
H H2 0.8982 0.2714 -0.0142 0.082 Uiso calc R 1 . .
N N1 0.3188(4) 0.2626(3) 0.0547(4) 0.0311(11) Uani d . 1 A .
N N2 0.6505(5) 0.3665(3) -0.0945(5) 0.0383(12) Uani d D 1 A .
C C1 0.2134(5) 0.3368(3) 0.1971(5) 0.0301(13) Uani d . 1 A .
C C2 0.0899(5) 0.3330(4) 0.1466(5) 0.0338(14) Uani d . 1 . .
C C3 0.0011(6) 0.3764(4) 0.2014(6) 0.0414(16) Uani d . 1 A .
H H3 -0.0810 0.3733 0.1723 0.050 Uiso calc R 1 . .
C C4 0.0311(6) 0.4231(4) 0.2955(6) 0.0431(16) Uani d . 1 . .
H H4 -0.0297 0.4516 0.3284 0.052 Uiso calc R 1 A .
C C5 0.1523(6) 0.4276(4) 0.3417(6) 0.0400(15) Uani d . 1 A .
C C6 0.2417(6) 0.3841(3) 0.2958(5) 0.0355(14) Uani d . 1 . .
H H6 0.3220 0.3857 0.3302 0.043 Uiso calc R 1 A .
C C7 0.3161(5) 0.2950(3) 0.1550(5) 0.0340(14) Uani d . 1 . .
H H7 0.3870 0.2914 0.2059 0.041 Uiso calc R 1 A .
C C8 0.4322(5) 0.2223(3) 0.0264(6) 0.0369(14) Uani d . 1 . .
H H8A 0.4115 0.1707 0.0018 0.044 Uiso calc R 1 A .
H H8B 0.4888 0.2195 0.0965 0.044 Uiso calc R 1 . .
C C9 0.4942(5) 0.2625(3) -0.0704(6) 0.0349(14) Uani d . 1 A .
H H9A 0.4367 0.2659 -0.1397 0.042 Uiso calc R 1 . .
H H9B 0.5644 0.2326 -0.0911 0.042 Uiso calc R 1 . .
C C10 0.5383(5) 0.3429(4) -0.0348(6) 0.0395(15) Uani d . 1 . .
H H10A 0.4722 0.3789 -0.0547 0.047 Uiso calc R 1 A .
H H10B 0.5568 0.3446 0.0499 0.047 Uiso calc R 1 . .
C C11 0.6305(6) 0.3689(4) -0.2268(6) 0.0506(18) Uani d . 1 . .
H H11A 0.5991 0.3198 -0.2544 0.061 Uiso calc R 1 A .
H H11B 0.7096 0.3766 -0.2591 0.061 Uiso calc R 1 . .
C C12 0.5423(8) 0.4303(5) -0.2747(8) 0.074(3) Uani d . 1 A .
H H12A 0.4639 0.4237 -0.2425 0.111 Uiso calc R 1 . .
H H12B 0.5320 0.4265 -0.3590 0.111 Uiso calc R 1 . .
H H12C 0.5753 0.4794 -0.2528 0.111 Uiso calc R 1 . .
C C13 0.7034(6) 0.4385(4) -0.0402(7) 0.0545(19) Uani d . 1 . .
H H13A 0.7097 0.4334 0.0450 0.065 Uiso calc R 1 A .
H H13B 0.6478 0.4804 -0.0608 0.065 Uiso calc R 1 . .
C C14 0.8299(7) 0.4567(5) -0.0810(8) 0.064(2) Uani d . 1 A .
H H14A 0.8834 0.4137 -0.0666 0.096 Uiso calc R 1 . .
H H14B 0.8637 0.5000 -0.0384 0.096 Uiso calc R 1 . .
H H14C 0.8225 0.4679 -0.1638 0.096 Uiso calc R 1 . .
C C15 0.7989(8) 0.2122(6) 0.0666(8) 0.075(3) Uani d . 1 . .
H H15A 0.8652 0.1762 0.0773 0.113 Uiso calc R 1 . .
H H15B 0.7236 0.1858 0.0433 0.113 Uiso calc R 1 . .
H H15C 0.7900 0.2387 0.1393 0.113 Uiso calc R 1 . .
H H2A 0.705(6) 0.329(3) -0.073(7) 0.080 Uiso d D 1 . .

loop_
_atom_site_aniso_label
_atom_site_aniso_U_11
_atom_site_aniso_U_22
_atom_site_aniso_U_33
_atom_site_aniso_U_12
_atom_site_aniso_U_13
_atom_site_aniso_U_23
Zn1 0.0302(4) 0.0493(4) 0.0342(4) 0.0016(3) 0.0001(3) -0.0028(3)
I1 0.0523(3) 0.0513(3) 0.0513(3) 0.0029(2) -0.0108(2) -0.0073(2)
I2 0.0678(10) 0.0487(8) 0.0474(9) 0.0168(6) 0.0150(8) 0.0091(5)
I2' 0.130(4) 0.100(4) 0.115(5) -0.016(3) -0.036(3) 0.035(4)
Br1 0.0832(6) 0.0568(5) 0.0503(5) 0.0002(4) 0.0141(4) -0.0192(4)
O1 0.026(2) 0.065(3) 0.042(3) -0.005(2) 0.0035(19) -0.009(2)
O2 0.032(2) 0.059(3) 0.071(4) -0.006(2) -0.006(2) 0.006(3)
N1 0.024(2) 0.035(3) 0.035(3) 0.0020(19) 0.005(2) -0.002(2)
N2 0.034(3) 0.040(3) 0.042(3) -0.003(2) 0.009(2) 0.002(3)
C1 0.025(3) 0.032(3) 0.033(3) -0.003(2) 0.009(2) 0.003(3)
C2 0.029(3) 0.041(4) 0.032(3) -0.002(2) 0.010(3) 0.005(3)
C3 0.030(3) 0.048(4) 0.047(4) 0.005(3) 0.010(3) 0.009(3)
C4 0.051(4) 0.040(4) 0.041(4) 0.008(3) 0.020(3) 0.008(3)
C5 0.055(4) 0.034(3) 0.032(4) 0.000(3) 0.011(3) -0.003(3)
C6 0.038(3) 0.042(4) 0.027(3) -0.003(3) 0.006(3) -0.002(3)
C7 0.024(3) 0.041(3) 0.036(4) -0.003(2) -0.003(3) 0.005(3)
C8 0.030(3) 0.032(3) 0.049(4) 0.004(2) 0.006(3) -0.003(3)
C9 0.024(3) 0.038(3) 0.043(4) 0.003(2) 0.007(3) -0.011(3)
C10 0.035(3) 0.045(4) 0.040(4) 0.000(3) 0.013(3) -0.006(3)
C11 0.049(4) 0.058(5) 0.045(4) -0.006(3) 0.011(3) 0.003(4)
C12 0.070(5) 0.076(6) 0.074(6) -0.002(4) -0.003(5) 0.026(5)
C13 0.051(4) 0.043(4) 0.069(5) -0.009(3) 0.005(4) -0.007(4)
C14 0.054(4) 0.061(5) 0.077(6) -0.019(4) 0.008(4) 0.011(4)
C15 0.055(5) 0.098(7) 0.071(6) -0.005(5) -0.002(4) 0.008(5)

loop_
_atom_type_symbol
_atom_type_description
_atom_type_scat_dispersion_real
_atom_type_scat_dispersion_imag
_atom_type_scat_source
C C 0.0033 0.0016 'International Tables Vol C Tables 4.2.6.8 and 6.1.1.4'
H H 0.0000 0.0000 'International Tables Vol C Tables 4.2.6.8 and 6.1.1.4'
N N 0.0061 0.0033 'International Tables Vol C Tables 4.2.6.8 and 6.1.1.4'
O O 0.0106 0.0060 'International Tables Vol C Tables 4.2.6.8 and 6.1.1.4'
Zn Zn 0.2839 1.4301 'International Tables Vol C Tables 4.2.6.8 and 6.1.1.4'
Br Br -0.2901 2.4595 'International Tables Vol C Tables 4.2.6.8 and 6.1.1.4'
I I -0.4742 1.8119 'International Tables Vol C Tables 4.2.6.8 and 6.1.1.4'

loop_
_geom_angle_atom_site_label_1
_geom_angle_atom_site_label_2
_geom_angle_atom_site_label_3
_geom_angle_site_symmetry_1
_geom_angle_site_symmetry_3
_geom_angle
_geom_angle_publ_flag
O1 Zn1 N1 . . 93.11(18) y
O1 Zn1 I2' . . 111.2(5) y
N1 Zn1 I2' . . 115.1(3) y
O1 Zn1 I1 . . 115.00(13) y
N1 Zn1 I1 . . 109.36(14) y
I2' Zn1 I1 . . 111.9(5) y
O1 Zn1 I2 . . 104.79(15) y
N1 Zn1 I2 . . 111.03(15) y
I2' Zn1 I2 . . 8.4(5) y
I1 Zn1 I2 . . 120.23(7) y
C2 O1 Zn1 . . 120.5(4) ?
C15 O2 H2 . . 109.5 ?
C7 N1 C8 . . 118.9(5) ?
C7 N1 Zn1 . . 120.3(4) ?
C8 N1 Zn1 . . 120.7(4) ?
C10 N2 C13 . . 110.2(5) ?
C10 N2 C11 . . 113.6(5) ?
C13 N2 C11 . . 114.2(5) ?
C10 N2 H2A . . 103(5) ?
C13 N2 H2A . . 106(5) ?
C11 N2 H2A . . 109(5) ?
C6 C1 C2 . . 119.4(5) ?
C6 C1 C7 . . 115.8(5) ?
C2 C1 C7 . . 124.9(5) ?
O1 C2 C3 . . 119.9(5) ?
O1 C2 C1 . . 123.1(5) ?
C3 C2 C1 . . 116.9(6) ?
C4 C3 C2 . . 122.6(6) ?
C4 C3 H3 . . 118.7 ?
C2 C3 H3 . . 118.7 ?
C3 C4 C5 . . 119.7(6) ?
C3 C4 H4 . . 120.2 ?
C5 C4 H4 . . 120.2 ?
C6 C5 C4 . . 120.4(6) ?
C6 C5 Br1 . . 118.8(5) ?
C4 C5 Br1 . . 120.8(5) ?
C5 C6 C1 . . 120.9(6) ?
C5 C6 H6 . . 119.5 ?
C1 C6 H6 . . 119.5 ?
N1 C7 C1 . . 126.3(5) ?
N1 C7 H7 . . 116.9 ?
C1 C7 H7 . . 116.9 ?
N1 C8 C9 . . 111.1(5) ?
N1 C8 H8A . . 109.4 ?
C9 C8 H8A . . 109.4 ?
N1 C8 H8B . . 109.4 ?
C9 C8 H8B . . 109.4 ?
H8A C8 H8B . . 108.0 ?
C8 C9 C10 . . 112.7(5) ?
C8 C9 H9A . . 109.1 ?
C10 C9 H9A . . 109.1 ?
C8 C9 H9B . . 109.1 ?
C10 C9 H9B . . 109.1 ?
H9A C9 H9B . . 107.8 ?
N2 C10 C9 . . 112.5(5) ?
N2 C10 H10A . . 109.1 ?
C9 C10 H10A . . 109.1 ?
N2 C10 H10B . . 109.1 ?
C9 C10 H10B . . 109.1 ?
H10A C10 H10B . . 107.8 ?
N2 C11 C12 . . 114.7(6) ?
N2 C11 H11A . . 108.6 ?
C12 C11 H11A . . 108.6 ?
N2 C11 H11B . . 108.6 ?
C12 C11 H11B . . 108.6 ?
H11A C11 H11B . . 107.6 ?
C11 C12 H12A . . 109.5 ?
C11 C12 H12B . . 109.5 ?
H12A C12 H12B . . 109.5 ?
C11 C12 H12C . . 109.5 ?
H12A C12 H12C . . 109.5 ?
H12B C12 H12C . . 109.5 ?
N2 C13 C14 . . 112.2(6) ?
N2 C13 H13A . . 109.2 ?
C14 C13 H13A . . 109.2 ?
N2 C13 H13B . . 109.2 ?
C14 C13 H13B . . 109.2 ?
H13A C13 H13B . . 107.9 ?
C13 C14 H14A . . 109.5 ?
C13 C14 H14B . . 109.5 ?
H14A C14 H14B . . 109.5 ?
C13 C14 H14C . . 109.5 ?
H14A C14 H14C . . 109.5 ?
H14B C14 H14C . . 109.5 ?
O2 C15 H15A . . 109.5 ?
O2 C15 H15B . . 109.5 ?
H15A C15 H15B . . 109.5 ?
O2 C15 H15C . . 109.5 ?
H15A C15 H15C . . 109.5 ?
H15B C15 H15C . . 109.5 ?

loop_
_geom_bond_atom_site_label_1
_geom_bond_atom_site_label_2
_geom_bond_site_symmetry_2
_geom_bond_distance
_geom_bond_publ_flag
Zn1 O1 . 1.958(4) y
Zn1 N1 . 2.032(5) y
Zn1 I2' . 2.545(6) y
Zn1 I1 . 2.5627(9) y
Zn1 I2 . 2.5768(18) y
Br1 C5 . 1.902(6) ?
O1 C2 . 1.315(7) ?
O2 C15 . 1.353(9) ?
O2 H2 . 0.8200 ?
N1 C7 . 1.278(7) ?
N1 C8 . 1.478(7) ?
N2 C10 . 1.499(8) ?
N2 C13 . 1.503(8) ?
N2 C11 . 1.506(9) ?
N2 H2A . 0.91(6) ?
C1 C6 . 1.412(8) ?
C1 C2 . 1.421(8) ?
C1 C7 . 1.447(8) ?
C2 C3 . 1.411(8) ?
C3 C4 . 1.368(9) ?
C3 H3 . 0.9300 ?
C4 C5 . 1.383(9) ?
C4 H4 . 0.9300 ?
C5 C6 . 1.370(8) ?
C6 H6 . 0.9300 ?
C7 H7 . 0.9300 ?
C8 C9 . 1.510(9) ?
C8 H8A . 0.9700 ?
C8 H8B . 0.9700 ?
C9 C10 . 1.536(8) ?
C9 H9A . 0.9700 ?
C9 H9B . 0.9700 ?
C10 H10A . 0.9700 ?
C10 H10B . 0.9700 ?
C11 C12 . 1.516(10) ?
C11 H11A . 0.9700 ?
C11 H11B . 0.9700 ?
C12 H12A . 0.9600 ?
C12 H12B . 0.9600 ?
C12 H12C . 0.9600 ?
C13 C14 . 1.519(9) ?
C13 H13A . 0.9700 ?
C13 H13B . 0.9700 ?
C14 H14A . 0.9600 ?
C14 H14B . 0.9600 ?
C14 H14C . 0.9600 ?
C15 H15A . 0.9600 ?
C15 H15B . 0.9600 ?
C15 H15C . 0.9600 ?

loop_
_geom_hbond_atom_site_label_D
_geom_hbond_atom_site_label_H
_geom_hbond_atom_site_label_A
_geom_hbond_site_symmetry_A
_geom_hbond_distance_DH
_geom_hbond_distance_HA
_geom_hbond_distance_DA
_geom_hbond_angle_DHA
O2 H2 O1 1_655 0.82 1.86 2.640(6) 158.2
N2 H2A O2 . 0.91(6) 1.81(6) 2.716(7) 173(8)
